data_2012177
loop_
_publ_author_name
'Lansky, David E.'
'Zavalij, Peter Y.'
'Oliver, Scott R. J.'

_publ_section_title
;
 A layered tin(II) phosphonate, [Sn(C~6~H~5~O~3~P)]~<i>n~</i>
;
_journal_issue 9
_journal_name_full 'Acta Crystallographica Section C'
_journal_page_first 1051
_journal_page_last 1052
_journal_paper_doi 10.1107/S0108270101010034
_journal_volume 57
_journal_year 2001
_chemical_formula_moiety 'C6 H5 O3 P Sn'
_chemical_formula_structural '[Sn (C6 H5 O3 P)]'
_chemical_formula_sum 'C6 H5 O3 P Sn'
_chemical_formula_weight 274.76
_chemical_name_common 'Tin Phenyl Phosphonate'
_chemical_name_systematic 'Tin(II) Phenyl Phosphonate'
_space_group_IT_number 9
_symmetry_cell_setting monoclinic
_symmetry_space_group_name_Hall 'C -2yc'
_symmetry_space_group_name_H-M 'C 1 c 1'
_audit_creation_method SHELXL97
_cell_angle_alpha 90
_cell_angle_beta 106.4180(10)
_cell_angle_gamma 90
_cell_formula_units_Z 4
_cell_length_a 4.8149(3)
_cell_length_b 24.6603(15)
_cell_length_c 6.9111(4)
_cell_measurement_reflns_used 4836
_cell_measurement_temperature 293(2)
_cell_measurement_theta_max 62.7
_cell_measurement_theta_min 6.6
_cell_volume 787.14(8)
_computing_cell_refinement 'SAINT (Bruker, 1999)'
_computing_data_collection 'SMART (Bruker, 1999)'
_computing_data_reduction SAINT
_computing_molecular_graphics 'ORTEP-3 (Farrugia, 1997) and ATOMS (Dowty, 1999)'
_computing_publication_material SHELXL97
_computing_structure_refinement 'SHELXL97 (Sheldrick, 1997)'
_computing_structure_solution 'SHELXS97 (Sheldrick, 1990)'
_diffrn_ambient_temperature 293(2)
_diffrn_measured_fraction_theta_full .948
_diffrn_measured_fraction_theta_max .948
_diffrn_measurement_device_type 'Bruker Smart Apex CCD area-detector'
_diffrn_measurement_method '\w scans'
_diffrn_radiation_monochromator graphite
_diffrn_radiation_source 'fine-focus sealed tube'
_diffrn_radiation_type MoK\a
_diffrn_radiation_wavelength .71073
_diffrn_reflns_av_R_equivalents .038
_diffrn_reflns_av_sigmaI/netI .038
_diffrn_reflns_limit_h_max 7
_diffrn_reflns_limit_h_min -6
_diffrn_reflns_limit_k_max 34
_diffrn_reflns_limit_k_min -34
_diffrn_reflns_limit_l_max 9
_diffrn_reflns_limit_l_min -10
_diffrn_reflns_number 6264
_diffrn_reflns_theta_full 31.61
_diffrn_reflns_theta_max 31.61
_diffrn_reflns_theta_min 3.30
_diffrn_standards_decay_% .07
_exptl_absorpt_coefficient_mu 3.399
_exptl_absorpt_correction_T_max .934
_exptl_absorpt_correction_T_min .729
_exptl_absorpt_correction_type multi-scan
_exptl_absorpt_process_details '(SADABS; Sheldrick, 1996)'
_exptl_crystal_colour colourless
_exptl_crystal_density_diffrn 2.319
_exptl_crystal_density_method 'not measured'
_exptl_crystal_description needle
_exptl_crystal_F_000 520
_exptl_crystal_size_max .28
_exptl_crystal_size_mid .07
_exptl_crystal_size_min .02
_refine_diff_density_max 1.23
_refine_diff_density_min -.81
_refine_ls_abs_structure_details 'Flack (1983)'
_refine_ls_abs_structure_Flack .50(3)
_refine_ls_extinction_method none
_refine_ls_goodness_of_fit_ref 1.072
_refine_ls_hydrogen_treatment refall
_refine_ls_matrix_type full
_refine_ls_number_parameters 120
_refine_ls_number_reflns 2295
_refine_ls_number_restraints 7
_refine_ls_restrained_S_all 1.070
_refine_ls_R_factor_all .031
_refine_ls_R_factor_gt .029
_refine_ls_shift/su_max <0.001
_refine_ls_shift/su_mean .000
_refine_ls_structure_factor_coef Fsqd
_refine_ls_weighting_details 'w = 1/[\s^2^(Fo^2^)+(0.0362P)^2^]'
_refine_ls_weighting_scheme calc
_refine_ls_wR_factor_ref .066
_reflns_number_gt 2165
_reflns_number_total 2295
_reflns_threshold_expression I>2\s(I)
_cod_data_source_file br1323.cif
_cod_data_source_block I
_cod_depositor_comments
;
The following automatic conversions were performed:
'_symmetry_cell_setting' value 'Monoclinic' changed to 'monoclinic'
according to '/home/saulius/struct/CIF-dictionaries/cif_core.dic'
dictionary named 'cif_core.dic' version 2.4.1 from 2010-06-29.

Automatic conversion script
Id: cif_fix_enum 1527 2010-12-29 10:47:43Z saulius 

The following automatic conversions were performed:

'_symmetry_cell_setting' value 'Monoclinic' changed to 'monoclinic'
according to /home/saulius/struct/CIF-dictionaries/cif_core.dic
dictionary named 'cif_core.dic' version 2.4.1 from 2010-06-29.

Automatic conversion script
Id: cif_fix_values 1715 2011-07-08 13:25:40Z adriana 
;
_cod_original_sg_symbol_H-M 'C c'
_cod_database_code 2012177
_cod_database_fobs_code 2012177

loop_
_symmetry_equiv_pos_as_xyz
'x, y, z'
'x, -y, z+1/2'
'x+1/2, y+1/2, z'
'x+1/2, -y+1/2, z+1/2'

loop_
_atom_site_label
_atom_site_fract_x
_atom_site_fract_y
_atom_site_fract_z
_atom_site_U_iso_or_equiv
_atom_site_adp_type
_atom_site_calc_flag
_atom_site_refinement_flags
_atom_site_occupancy
_atom_site_disorder_assembly
_atom_site_disorder_group
_atom_site_type_symbol
Sn1 1.10170(6) .446853(9) .92033(6) .02331(8) Uani d . 1 . . Sn
P1 .7106(2) .55920(4) .76814(16) .0210(2) Uani d . 1 . . P
O1 .9214(6) .52416(12) .9234(5) .0272(6) Uani d . 1 . . O
O2 .4205(6) .52912(14) .6892(5) .0291(6) Uani d . 1 . . O
O3 .8275(7) .57804(14) .5967(5) .0295(6) Uani d . 1 . . O
C1 .6549(8) .61930(17) .8977(7) .0241(8) Uani d . 1 . . C
C2 .5193(13) .6161(2) 1.0496(10) .0426(12) Uani d D 1 . . C
H2 .451(12) .5812(13) 1.069(9) .029(16) Uiso d D 1 . . H
C3 .4941(17) .6627(2) 1.1584(10) .0545(16) Uani d D 1 . . C
H3 .418(13) .657(3) 1.266(6) .042(16) Uiso d D 1 . . H
C4 .6004(16) .7110(3) 1.1184(12) .0575(17) Uani d D 1 . . C
H4 .595(14) .7421(18) 1.197(9) .049(17) Uiso d D 1 . . H
C5 .733(2) .7136(3) .9632(15) .079(3) Uani d D 1 . . C
H5 .79(2) .7480(18) .937(15) .09(2) Uiso d D 1 . . H
C6 .7573(18) .6686(2) .8560(11) .0579(18) Uani d D 1 . . C
H6 .890(16) .667(4) .779(12) .08(3) Uiso d D 1 . . H

loop_
_atom_site_aniso_label
_atom_site_aniso_U_11
_atom_site_aniso_U_22
_atom_site_aniso_U_33
_atom_site_aniso_U_12
_atom_site_aniso_U_13
_atom_site_aniso_U_23
Sn1 .02194(11) .03032(13) .01749(11) .00397(15) .00530(7) -.00193(16)
P1 .0173(4) .0248(5) .0197(5) .0014(3) .0033(3) -.0006(4)
O1 .0246(13) .0308(16) .0234(14) .0050(11) .0023(11) .0012(12)
O2 .0199(13) .0355(17) .0278(15) -.0029(12) .0000(11) -.0011(13)
O3 .0322(16) .0349(17) .0244(15) .0048(13) .0127(12) .0014(13)
C1 .024(2) .0257(19) .024(2) .0032(13) .0076(16) .0012(16)
C2 .052(3) .041(3) .045(3) -.007(2) .030(3) -.005(2)
C3 .086(5) .043(3) .051(3) -.003(3) .047(3) -.010(3)
C4 .076(4) .038(3) .073(4) -.004(3) .044(4) -.018(3)
C5 .136(8) .035(3) .099(7) -.021(4) .086(7) -.015(4)
C6 .085(5) .038(3) .072(5) -.007(3) .056(4) -.001(3)

loop_
_atom_type_symbol
_atom_type_description
_atom_type_scat_dispersion_real
_atom_type_scat_dispersion_imag
_atom_type_scat_source
C C .0033 .0016 'International Tables Vol C Tables 4.2.6.8 and 6.1.1.4'
H H .0000 .0000 'International Tables Vol C Tables 4.2.6.8 and 6.1.1.4'
O O .0106 .0060 'International Tables Vol C Tables 4.2.6.8 and 6.1.1.4'
P P .1023 .0942 'International Tables Vol C Tables 4.2.6.8 and 6.1.1.4'
Sn Sn -.6537 1.4246 'International Tables Vol C Tables 4.2.6.8 and 6.1.1.4'

loop_
_geom_angle_atom_site_label_1
_geom_angle_atom_site_label_2
_geom_angle_atom_site_label_3
_geom_angle_site_symmetry_1
_geom_angle_site_symmetry_3
_geom_angle
_geom_angle_publ_flag
O1 Sn1 O3 . 2_565 86.03(13) yes
O1 Sn1 O2 . 2_665 86.37(12) yes
O3 Sn1 O2 2_565 2_665 89.49(12) yes
O1 Sn1 O2 . 1_655 71.91(10) ?
O3 Sn1 O2 2_565 1_655 157.71(11) ?
O2 Sn1 O2 2_665 1_655 86.03(8) ?
O1 Sn1 O1 . 2_564 80.18(9) ?
O3 Sn1 O1 2_565 2_564 128.51(10) ?
O2 Sn1 O1 2_665 2_564 138.01(11) ?
O2 Sn1 O1 1_655 2_564 51.98(7) ?
O1 Sn1 O3 . 2_665 122.98(10) ?
O3 Sn1 O3 2_565 2_665 118.83(13) ?
O2 Sn1 O3 2_665 2_665 47.72(10) ?
O2 Sn1 O3 1_655 2_665 73.01(8) ?
O1 Sn1 O3 2_564 2_665 110.14(7) ?
O1 P1 O3 . . 113.76(18) yes
O1 P1 O2 . . 109.53(19) yes
O3 P1 O2 . . 111.71(18) yes
O1 P1 C1 . . 106.39(19) yes
O3 P1 C1 . . 106.10(19) yes
O2 P1 C1 . . 109.07(19) yes
P1 O1 Sn1 . . 134.83(19) yes
P1 O2 Sn1 . 2_464 122.18(19) yes
P1 O3 Sn1 . 2_564 141.8(2) yes
C6 C1 C2 . . 119.0(4) ?
C6 C1 P1 . . 121.0(3) ?
C2 C1 P1 . . 120.0(3) ?
C1 C2 C3 . . 119.4(5) ?
C1 C2 H2 . . 115(3) ?
C3 C2 H2 . . 126(4) ?
C4 C3 C2 . . 121.1(5) ?
C4 C3 H3 . . 123(4) ?
C2 C3 H3 . . 116(4) ?
C3 C4 C5 . . 118.6(5) ?
C3 C4 H4 . . 121(4) ?
C5 C4 H4 . . 120(4) ?
C6 C5 C4 . . 120.6(6) ?
C6 C5 H5 . . 124(6) ?
C4 C5 H5 . . 115(6) ?
C5 C6 C1 . . 121.2(5) ?
C5 C6 H6 . . 121(6) ?
C1 C6 H6 . . 115(6) ?

loop_
_geom_bond_atom_site_label_1
_geom_bond_atom_site_label_2
_geom_bond_site_symmetry_2
_geom_bond_distance
_geom_bond_publ_flag
Sn1 O1 . 2.097(3) yes
Sn1 O3 2_565 2.125(3) yes
Sn1 O2 2_665 2.133(3) yes
P1 O1 . 1.521(3) yes
P1 O3 . 1.521(3) yes
P1 O2 . 1.539(3) yes
P1 C1 . 1.791(4) yes
O2 Sn1 2_464 2.133(3) ?
O3 Sn1 2_564 2.125(3) ?
C1 C6 . 1.372(7) ?
C1 C2 . 1.387(8) ?
C2 C3 . 1.398(8) ?
C2 H2 . .944(19) ?
C3 C4 . 1.355(9) ?
C3 H3 . .93(2) ?
C4 C5 . 1.395(9) ?
C4 H4 . .94(2) ?
C5 C6 . 1.359(9) ?
C5 H5 . .93(2) ?
C6 H6 . .94(2) ?

loop_
_geom_contact_atom_site_label_1
_geom_contact_atom_site_label_2
_geom_contact_distance
_geom_contact_site_symmetry_2
_geom_contact_publ_flag
Sn1 O2 3.226(3) 1_655 yes
Sn1 O1 3.373(3) 2_564 yes
Sn1 O3 3.416(3) 2_665 yes
Sn1 Sn1 4.3373(3) 2_565 yes
Sn1 Sn1 4.3373(3) 2_564 yes

loop_
_geom_torsion_atom_site_label_1
_geom_torsion_atom_site_label_2
_geom_torsion_atom_site_label_3
_geom_torsion_atom_site_label_4
_geom_torsion_site_symmetry_1
_geom_torsion_site_symmetry_2
_geom_torsion
O1 P1 C1 C2 . . -65.5(4)
O2 P1 C1 C2 . . 52.6(5)
O3 P1 C1 C2 . . 173.1(4)
Sn1 O1 P1 C1 . . 177.1(2)
Sn1 O2 P1 C1 2_464 . 79.9(3)
Sn1 O3 P1 C1 2_564 . 149.7(3)
O2 Sn1 O1 P1 2_665 . 162.3(3)
O3 Sn1 O1 P1 2_565 . -108.0(3)
O1 Sn1 O2 P1 2_464 2_464 162.4(2)
O3 Sn1 O2 P1 1_455 2_464 -111.6(2)
O1 Sn1 O3 P1 2_564 2_564 39.5(3)
O2 Sn1 O3 P1 1_655 2_564 -46.9(3)
